data_2018682
loop_
_publ_author_name
'Gelbrich, Thomas'
'Threlfall, Terence L.'
'Hursthouse, Michael B.'

_publ_section_title
;
 Eight isostructural 4,4'-disubstituted <i>N</i>-phenylbenzenesulfonamides
;
_journal_coeditor_code UK3052
_journal_issue 10
_journal_name_full 'Acta Crystallographica Section C'
_journal_page_first o421
_journal_page_last o426
_journal_paper_doi 10.1107/S0108270112039297
_journal_volume 68
_journal_year 2012
_chemical_formula_iupac 'C13 H12 Cl N O3 S'
_chemical_formula_moiety 'C13 H12 Cl N O3 S'
_chemical_formula_sum 'C13 H12 Cl N O3 S'
_chemical_formula_weight 297.75
_chemical_name_systematic
;
<i>N</i>-(4-Chlorophenyl)-4-methoxybenzenesulfonamide
;
_space_group_IT_number 33
_symmetry_cell_setting orthorhombic
_symmetry_space_group_name_Hall 'P 2c -2n'
_symmetry_space_group_name_H-M 'P n a 21'
_atom_sites_solution_hydrogens geom
_atom_sites_solution_primary direct
_atom_sites_solution_secondary difmap
_audit_creation_method SHELXL97
_cell_angle_alpha 90.00
_cell_angle_beta 90.00
_cell_angle_gamma 90.00
_cell_formula_units_Z 4
_cell_length_a 21.3923(7)
_cell_length_b 12.3691(4)
_cell_length_c 5.0386(2)
_cell_measurement_reflns_used 1562
_cell_measurement_temperature 120(2)
_cell_measurement_theta_max 26.02
_cell_measurement_theta_min 2.91
_cell_volume 1333.23(8)
_computing_cell_refinement
;
DENZO (Otwinowski & Minor, 1997) and COLLECT (Nonius, 1998)
;
_computing_data_collection 'COLLECT (Nonius, 1998)'
_computing_data_reduction
;
DENZO (Otwinowski & Minor, 1997) and COLLECT (Nonius, 1998)
;
_computing_molecular_graphics
;
XP (Bruker, 1998) and Mercury (Macrae <i>et al.</i>,
2008)
;
_computing_publication_material 'publCIF (Westrip, 2010)'
_computing_structure_refinement 'SHELXL97 (Sheldrick, 2008)'
_computing_structure_solution 'SHELXS97 (Sheldrick, 2008)'
_diffrn_ambient_temperature 120(2)
_diffrn_detector_area_resol_mean 9.091
_diffrn_measured_fraction_theta_full 0.994
_diffrn_measured_fraction_theta_max 0.994
_diffrn_measurement_device_type 'Bruker Nonius 95mm CCD camera on \k-goniostat'
_diffrn_measurement_method '\f and \w'
_diffrn_radiation_monochromator '10cm confocal mirrors'
_diffrn_radiation_source 'Bruker Nonius FR591 rotating anode'
_diffrn_radiation_type MoK\a
_diffrn_radiation_wavelength 0.71073
_diffrn_reflns_av_R_equivalents 0.0476
_diffrn_reflns_av_sigmaI/netI 0.0490
_diffrn_reflns_limit_h_max 24
_diffrn_reflns_limit_h_min -26
_diffrn_reflns_limit_k_max 15
_diffrn_reflns_limit_k_min -14
_diffrn_reflns_limit_l_max 6
_diffrn_reflns_limit_l_min -5
_diffrn_reflns_number 8878
_diffrn_reflns_theta_full 25.99
_diffrn_reflns_theta_max 25.99
_diffrn_reflns_theta_min 3.43
_diffrn_standards_number 0
_exptl_absorpt_coefficient_mu 0.445
_exptl_absorpt_correction_T_max 0.9362
_exptl_absorpt_correction_T_min 0.8420
_exptl_absorpt_correction_type multi-scan
_exptl_absorpt_process_details '(SADABS; Sheldrick, 2003)'
_exptl_crystal_colour colourless
_exptl_crystal_density_diffrn 1.483
_exptl_crystal_density_method 'not measured'
_exptl_crystal_description platelet
_exptl_crystal_F_000 616
_exptl_crystal_size_max 0.40
_exptl_crystal_size_mid 0.15
_exptl_crystal_size_min 0.15
_refine_diff_density_max 0.215
_refine_diff_density_min -0.319
_refine_ls_abs_structure_details 'Flack (1983), with 945 Friedel pairs'
_refine_ls_abs_structure_Flack -0.08(7)
_refine_ls_extinction_method none
_refine_ls_goodness_of_fit_ref 1.036
_refine_ls_hydrogen_treatment mixed
_refine_ls_matrix_type full
_refine_ls_number_parameters 178
_refine_ls_number_reflns 2413
_refine_ls_number_restraints 2
_refine_ls_restrained_S_all 1.036
_refine_ls_R_factor_all 0.0355
_refine_ls_R_factor_gt 0.0321
_refine_ls_shift/su_max 0.000
_refine_ls_shift/su_mean 0.000
_refine_ls_structure_factor_coef Fsqd
_refine_ls_weighting_details 'calc w = 1/[\s^2^(Fo^2^)+(0.0257P)^2^+0.4077P] where P=(Fo^2^+2Fc^2^)/3'
_refine_ls_weighting_scheme calc
_refine_ls_wR_factor_gt 0.0718
_refine_ls_wR_factor_ref 0.0739
_reflns_number_gt 2266
_reflns_number_total 2413
_reflns_threshold_expression I>2\s(I)
_cod_data_source_file uk3052.cif
_cod_data_source_block VII
_cod_database_code 2018682
_cod_database_fobs_code 2018682

loop_
_symmetry_equiv_pos_as_xyz
'x, y, z'
'-x, -y, z+1/2'
'x+1/2, -y+1/2, z'
'-x+1/2, y+1/2, z+1/2'

loop_
_atom_site_type_symbol
_atom_site_label
_atom_site_fract_x
_atom_site_fract_y
_atom_site_fract_z
_atom_site_U_iso_or_equiv
_atom_site_adp_type
_atom_site_calc_flag
_atom_site_refinement_flags
_atom_site_occupancy
_atom_site_symmetry_multiplicity
S S1 0.24485(2) 0.21722(4) 0.50004(14) 0.01787(13) Uani d . 1 1
Cl Cl1 0.02514(3) -0.19323(5) 0.43434(15) 0.03181(18) Uani d . 1 1
O O1 0.22594(8) 0.20626(13) 0.2279(3) 0.0246(4) Uani d . 1 1
O O2 0.26687(7) 0.31889(13) 0.5983(4) 0.0237(4) Uani d . 1 1
O O3 0.42998(8) -0.12261(14) 0.7239(4) 0.0292(4) Uani d . 1 1
N N1 0.18367(9) 0.18694(16) 0.6824(4) 0.0190(4) Uani d D 1 1
H H1 0.1948(12) 0.189(2) 0.842(4) 0.023(7) Uiso d D 1 1
C C1 0.30208(10) 0.11869(18) 0.5643(5) 0.0184(5) Uani d . 1 1
C C2 0.34506(10) 0.13536(19) 0.7654(5) 0.0211(5) Uani d . 1 1
H H2 0.3447 0.2014 0.8614 0.025 Uiso calc R 1 1
C C3 0.38859(11) 0.0563(2) 0.8277(5) 0.0245(6) Uani d . 1 1
H H3 0.4180 0.0674 0.9663 0.029 Uiso calc R 1 1
C C4 0.38842(11) -0.03955(18) 0.6836(5) 0.0211(5) Uani d . 1 1
C C5 0.34500(10) -0.05694(17) 0.4849(6) 0.0244(5) Uani d . 1 1
H H5 0.3451 -0.1233 0.3901 0.029 Uiso calc R 1 1
C C6 0.30141(11) 0.02154(17) 0.4231(5) 0.0211(5) Uani d . 1 1
H H6 0.2715 0.0096 0.2869 0.033(8) Uiso calc R 1 1
C C7 0.14745(11) 0.09253(17) 0.6193(5) 0.0181(5) Uani d . 1 1
C C8 0.15372(11) -0.00200(18) 0.7633(5) 0.0215(5) Uani d . 1 1
H H8 0.1837 -0.0059 0.9022 0.026 Uiso calc R 1 1
C C9 0.11688(11) -0.09082(19) 0.7073(6) 0.0241(5) Uani d . 1 1
H H9 0.1207 -0.1554 0.8080 0.029 Uiso calc R 1 1
C C10 0.07434(10) -0.08391(17) 0.5021(6) 0.0217(5) Uani d . 1 1
C C11 0.06828(11) 0.00904(18) 0.3506(5) 0.0226(5) Uani d . 1 1
H H11 0.0394 0.0115 0.2076 0.027 Uiso calc R 1 1
C C12 0.10482(10) 0.09824(18) 0.4098(5) 0.0210(5) Uani d . 1 1
H H12 0.1009 0.1628 0.3089 0.025 Uiso calc R 1 1
C C13 0.47298(12) -0.1129(2) 0.9392(6) 0.0337(6) Uani d . 1 1
H H13A 0.5001 -0.1768 0.9442 0.050 Uiso calc R 1 1
H H13B 0.4498 -0.1074 1.1065 0.050 Uiso calc R 1 1
H H13C 0.4986 -0.0480 0.9148 0.050 Uiso calc R 1 1

loop_
_atom_site_aniso_label
_atom_site_aniso_U_11
_atom_site_aniso_U_22
_atom_site_aniso_U_33
_atom_site_aniso_U_12
_atom_site_aniso_U_13
_atom_site_aniso_U_23
S1 0.0217(3) 0.0167(2) 0.0152(3) 0.0004(2) -0.0003(3) 0.0003(3)
Cl1 0.0258(3) 0.0237(3) 0.0460(5) -0.0036(2) -0.0010(3) -0.0092(3)
O1 0.0297(9) 0.0286(9) 0.0155(9) 0.0044(7) -0.0031(8) 0.0019(7)
O2 0.0283(9) 0.0147(8) 0.0282(10) -0.0025(7) -0.0002(8) 0.0004(7)
O3 0.0279(9) 0.0226(9) 0.0370(12) 0.0069(7) -0.0072(9) 0.0005(8)
N1 0.0207(10) 0.0224(10) 0.0139(10) -0.0005(8) -0.0013(8) -0.0017(9)
C1 0.0196(11) 0.0174(11) 0.0181(13) -0.0019(8) 0.0011(9) 0.0005(9)
C2 0.0232(12) 0.0185(12) 0.0217(13) -0.0001(9) -0.0021(10) -0.0067(10)
C3 0.0214(12) 0.0264(13) 0.0258(14) 0.0000(10) -0.0057(10) -0.0041(10)
C4 0.0192(12) 0.0185(12) 0.0258(15) 0.0009(9) 0.0016(10) 0.0022(10)
C5 0.0262(11) 0.0161(11) 0.0308(15) -0.0020(8) 0.0005(12) -0.0027(12)
C6 0.0224(11) 0.0193(11) 0.0216(13) -0.0037(9) -0.0015(10) -0.0035(10)
C7 0.0168(11) 0.0185(11) 0.0191(12) 0.0016(9) 0.0012(9) -0.0027(10)
C8 0.0230(12) 0.0217(13) 0.0198(13) 0.0006(9) -0.0041(10) 0.0011(10)
C9 0.0249(12) 0.0195(12) 0.0278(14) 0.0005(9) 0.0008(11) 0.0019(11)
C10 0.0172(10) 0.0196(11) 0.0282(13) -0.0013(8) 0.0025(11) -0.0074(11)
C11 0.0191(12) 0.0271(13) 0.0214(14) 0.0028(9) -0.0042(10) -0.0018(11)
C12 0.0200(11) 0.0212(11) 0.0219(13) 0.0032(9) 0.0002(10) 0.0027(10)
C13 0.0334(13) 0.0379(14) 0.0297(16) 0.0115(11) -0.0049(11) 0.0011(13)

loop_
_atom_type_symbol
_atom_type_description
_atom_type_scat_dispersion_real
_atom_type_scat_dispersion_imag
_atom_type_scat_source
C C 0.0033 0.0016 'International Tables Vol C Tables 4.2.6.8 and 6.1.1.4'
H H 0.0000 0.0000 'International Tables Vol C Tables 4.2.6.8 and 6.1.1.4'
N N 0.0061 0.0033 'International Tables Vol C Tables 4.2.6.8 and 6.1.1.4'
O O 0.0106 0.0060 'International Tables Vol C Tables 4.2.6.8 and 6.1.1.4'
S S 0.1246 0.1234 'International Tables Vol C Tables 4.2.6.8 and 6.1.1.4'
Cl Cl 0.1484 0.1585 'International Tables Vol C Tables 4.2.6.8 and 6.1.1.4'

loop_
_geom_angle_atom_site_label_1
_geom_angle_atom_site_label_2
_geom_angle_atom_site_label_3
_geom_angle
O2 S1 O1 120.38(11)
O2 S1 N1 105.62(10)
O1 S1 N1 106.75(10)
O2 S1 C1 108.45(10)
O1 S1 C1 107.86(11)
N1 S1 C1 107.10(11)
C4 O3 C13 117.8(2)
C7 N1 S1 119.44(16)
C7 N1 H1 113.2(18)
S1 N1 H1 107.6(18)
C2 C1 C6 120.5(2)
C2 C1 S1 119.62(17)
C6 C1 S1 119.72(18)
C1 C2 C3 120.5(2)
C1 C2 H2 119.8
C3 C2 H2 119.8
C2 C3 C4 118.8(2)
C2 C3 H3 120.6
C4 C3 H3 120.6
O3 C4 C5 115.2(2)
O3 C4 C3 124.0(2)
C5 C4 C3 120.8(2)
C6 C5 C4 120.5(2)
C6 C5 H5 119.8
C4 C5 H5 119.8
C5 C6 C1 118.9(2)
C5 C6 H6 120.6
C1 C6 H6 120.6
C8 C7 C12 120.2(2)
C8 C7 N1 121.3(2)
C12 C7 N1 118.6(2)
C9 C8 C7 120.7(2)
C9 C8 H8 119.7
C7 C8 H8 119.7
C10 C9 C8 118.7(2)
C10 C9 H9 120.7
C8 C9 H9 120.7
C9 C10 C11 121.7(2)
C9 C10 Cl1 119.72(19)
C11 C10 Cl1 118.6(2)
C12 C11 C10 119.3(2)
C12 C11 H11 120.3
C10 C11 H11 120.3
C11 C12 C7 119.4(2)
C11 C12 H12 120.3
C7 C12 H12 120.3
O3 C13 H13A 109.5
O3 C13 H13B 109.5
H13A C13 H13B 109.5
O3 C13 H13C 109.5
H13A C13 H13C 109.5
H13B C13 H13C 109.5

loop_
_geom_bond_atom_site_label_1
_geom_bond_atom_site_label_2
_geom_bond_distance
S1 O2 1.4312(17)
S1 O1 1.4363(18)
S1 N1 1.642(2)
S1 C1 1.757(2)
Cl1 C10 1.747(2)
O3 C4 1.374(3)
O3 C13 1.428(3)
N1 C7 1.437(3)
N1 H1 0.839(17)
C1 C2 1.384(3)
C1 C6 1.396(3)
C2 C3 1.386(3)
C2 H2 0.9500
C3 C4 1.390(3)
C3 H3 0.9500
C4 C5 1.383(4)
C5 C6 1.381(3)
C5 H5 0.9500
C6 H6 0.9500
C7 C8 1.382(3)
C7 C12 1.397(3)
C8 C9 1.381(3)
C8 H8 0.9500
C9 C10 1.380(4)
C9 H9 0.9500
C10 C11 1.386(3)
C11 C12 1.385(3)
C11 H11 0.9500
C12 H12 0.9500
C13 H13A 0.9800
C13 H13B 0.9800
C13 H13C 0.9800

loop_
_cod_related_entry_id
_cod_related_entry_database
_cod_related_entry_code
1 ChemSpider 520412
